data_1518768
loop_
_publ_author_name
'Tabatabaei Rezaei, Seyed Jamal'
'Amani, Vahid'
'Nabid, Mohammad Reza'
'Safari, Nasser'
'Niknejad, Hassan'

_publ_section_title
;
 Folate-decorated polymeric Pt(ii) prodrug micelles for targeted
 intracellular delivery and cytosolic glutathione-triggered release of
 platinum anticancer drugs
;
_journal_issue 15
_journal_name_full 'Polym. Chem.'
_journal_page_first 2844
_journal_paper_doi 10.1039/C5PY00156K
_journal_volume 6
_journal_year 2015
_chemical_formula_moiety 'C12 H11 Cl2 N3 O2 Pt, C3 H7 N O'
_chemical_formula_sum 'C15 H18 Cl2 N4 O3 Pt'
_chemical_formula_weight 568.31
_chemical_name_systematic
; 
 ? 
;
_space_group_IT_number 14
_symmetry_cell_setting monoclinic
_symmetry_space_group_name_Hall '-P 2ybc'
_symmetry_space_group_name_H-M 'P 1 21/c 1'
_atom_sites_solution_hydrogens geom
_atom_sites_solution_primary direct
_atom_sites_solution_secondary difmap
_audit_creation_method SHELXL-97
_audit_update_record
;
2015-01-31 deposited with the CCDC.
2015-02-17 downloaded from the CCDC.
;
_cell_angle_alpha 90.00
_cell_angle_beta 107.31(3)
_cell_angle_gamma 90.00
_cell_formula_units_Z 4
_cell_length_a 19.113(4)
_cell_length_b 8.7386(17)
_cell_length_c 12.407(3)
_cell_measurement_reflns_used 3488
_cell_measurement_temperature 120(2)
_cell_measurement_theta_max 25.00
_cell_measurement_theta_min 2.58
_cell_volume 1978.4(8)
_computing_cell_refinement 'X-Area (Stoe & Cie GmbH, 2005)'
_computing_data_collection 'X-Area (Stoe & Cie GmbH, 2005)'
_computing_data_reduction 'X-Area (Stoe & Cie GmbH, 2005)'
_computing_molecular_graphics 'ORTEP-3 for Windows (Farrugia, 1997)'
_computing_publication_material 'WinGX (Farrugia, 1999)'
_computing_structure_refinement 'SHELXL-97 (Sheldrick, 2008)'
_computing_structure_solution 'SHELXS-97 (Sheldrick, 2008)'
_diffrn_ambient_temperature 120(2)
_diffrn_detector_area_resol_mean '0.15 mm'
_diffrn_measured_fraction_theta_full 0.999
_diffrn_measured_fraction_theta_max 0.999
_diffrn_measurement_device_type 'STOE IPDS 2T'
_diffrn_measurement_method 'rotation method'
_diffrn_radiation_monochromator graphite
_diffrn_radiation_source 'fine-focus sealed tube'
_diffrn_radiation_type MoK\a
_diffrn_radiation_wavelength 0.71073
_diffrn_reflns_av_R_equivalents 0.1457
_diffrn_reflns_av_sigmaI/netI 0.1002
_diffrn_reflns_limit_h_max 22
_diffrn_reflns_limit_h_min -22
_diffrn_reflns_limit_k_max 9
_diffrn_reflns_limit_k_min -10
_diffrn_reflns_limit_l_max 14
_diffrn_reflns_limit_l_min -14
_diffrn_reflns_number 12285
_diffrn_reflns_theta_full 25.00
_diffrn_reflns_theta_max 25.00
_diffrn_reflns_theta_min 2.58
_diffrn_standards_number 0
_exptl_absorpt_coefficient_mu 7.383
_exptl_absorpt_correction_T_max 0.2935
_exptl_absorpt_correction_T_min 0.1196
_exptl_absorpt_correction_type numerical
_exptl_absorpt_process_details 'shape of crystal determined optically'
_exptl_crystal_colour yellow
_exptl_crystal_density_diffrn 1.908
_exptl_crystal_density_method 'not measured'
_exptl_crystal_description plate
_exptl_crystal_F_000 1088
_exptl_crystal_size_max 0.50
_exptl_crystal_size_mid 0.28
_exptl_crystal_size_min 0.22
_refine_diff_density_max 4.009
_refine_diff_density_min -1.941
_refine_diff_density_rms 0.291
_refine_ls_extinction_method none
_refine_ls_goodness_of_fit_ref 1.031
_refine_ls_hydrogen_treatment constr
_refine_ls_matrix_type full
_refine_ls_number_parameters 211
_refine_ls_number_reflns 3488
_refine_ls_number_restraints 0
_refine_ls_restrained_S_all 1.031
_refine_ls_R_factor_all 0.0812
_refine_ls_R_factor_gt 0.0614
_refine_ls_shift/su_max 0.000
_refine_ls_shift/su_mean 0.000
_refine_ls_structure_factor_coef Fsqd
_refine_ls_weighting_details 'calc w=1/[\s^2^(Fo^2^)+(0.0860P)^2^+0.0000P] where P=(Fo^2^+2Fc^2^)/3'
_refine_ls_weighting_scheme calc
_refine_ls_wR_factor_gt 0.1452
_refine_ls_wR_factor_ref 0.1535
_reflns_number_gt 2740
_reflns_number_total 3488
_reflns_threshold_expression >2sigma(I)
_cod_data_source_file c5py00156k2.cif
_cod_data_source_block khc377b
_cod_depositor_comments 'Adding full bibliography for 1518768.cif.'
_cod_original_sg_symbol_H-M 'P 21/c'
_cod_database_code 1518768

loop_
_symmetry_equiv_pos_as_xyz
'x, y, z'
'-x, y+1/2, -z+1/2'
'-x, -y, -z'
'x, -y-1/2, z-1/2'

loop_
_atom_site_label
_atom_site_type_symbol
_atom_site_fract_x
_atom_site_fract_y
_atom_site_fract_z
_atom_site_U_iso_or_equiv
_atom_site_adp_type
_atom_site_occupancy
_atom_site_symmetry_multiplicity
_atom_site_calc_flag
_atom_site_refinement_flags
Pt1 Pt 0.14001(3) 0.37955(5) 0.05113(3) 0.02053(19) Uani 1 1 d .
Cl1 Cl 0.09663(18) 0.5655(3) 0.1445(2) 0.0274(7) Uani 1 1 d .
Cl2 Cl 0.2088(2) 0.5630(4) -0.0036(3) 0.0326(7) Uani 1 1 d .
O1 O 0.3208(6) 0.0696(12) 0.2399(8) 0.038(2) Uani 1 1 d .
O2 O 0.3274(5) -0.1736(12) 0.2965(9) 0.040(2) Uani 1 1 d .
H2A H 0.3727 -0.1563 0.3159 0.060 Uiso 1 1 calc R
O3 O 0.5380(9) 0.353(2) 0.1213(15) 0.098(5) Uani 1 1 d .
N1 N 0.0762(5) 0.2216(11) 0.0937(7) 0.019(2) Uani 1 1 d .
N2 N 0.1739(6) 0.0418(11) 0.1246(8) 0.020(2) Uani 1 1 d .
N3 N 0.1819(6) 0.2127(11) -0.0214(7) 0.022(2) Uani 1 1 d .
N4 N 0.4339(11) 0.460(6) 0.129(3) 0.25(2) Uani 1 1 d .
C1 C 0.0067(7) 0.2549(15) 0.0941(9) 0.026(3) Uani 1 1 d .
H1 H -0.0121 0.3542 0.0711 0.031 Uiso 1 1 calc R
C2 C -0.0359(7) 0.1547(16) 0.1251(10) 0.028(3) Uani 1 1 d .
H2 H -0.0835 0.1840 0.1265 0.033 Uiso 1 1 calc R
C3 C -0.0103(7) 0.0034(13) 0.1563(9) 0.0211(14) Uani 1 1 d .
H3 H -0.0402 -0.0698 0.1782 0.025 Uiso 1 1 calc R
C4 C 0.0580(7) -0.0327(13) 0.1536(9) 0.0211(14) Uani 1 1 d .
H4 H 0.0761 -0.1334 0.1731 0.025 Uiso 1 1 calc R
C5 C 0.1021(7) 0.0749(13) 0.1230(9) 0.0211(14) Uani 1 1 d .
C6 C 0.2126(7) -0.0832(13) 0.1975(9) 0.022(2) Uani 1 1 d .
H6A H 0.2047 -0.1791 0.1531 0.027 Uiso 1 1 calc R
H6B H 0.1909 -0.0970 0.2600 0.027 Uiso 1 1 calc R
C7 C 0.2933(7) -0.0574(16) 0.2466(9) 0.025(3) Uani 1 1 d .
C8 C 0.1983(6) 0.0716(13) 0.0279(8) 0.017(2) Uani 1 1 d .
C9 C 0.2349(7) -0.0420(15) -0.0143(10) 0.028(3) Uani 1 1 d .
H9 H 0.2448 -0.1400 0.0200 0.034 Uiso 1 1 calc R
C10 C 0.2560(7) -0.0041(17) -0.1087(10) 0.032(3) Uani 1 1 d .
H10 H 0.2828 -0.0767 -0.1375 0.038 Uiso 1 1 calc R
C11 C 0.2393(7) 0.1350(16) -0.1618(10) 0.030(3) Uani 1 1 d .
H11 H 0.2527 0.1581 -0.2280 0.036 Uiso 1 1 calc R
C12 C 0.2030(7) 0.2385(16) -0.1163(9) 0.027(3) Uani 1 1 d .
H12 H 0.1916 0.3350 -0.1525 0.032 Uiso 1 1 calc R
C13 C 0.3912(14) 0.596(6) 0.148(4) 0.25(2) Uani 1 1 d .
H13A H 0.3802 0.5833 0.2200 0.303 Uiso 1 1 calc R
H13B H 0.3454 0.6042 0.0866 0.303 Uiso 1 1 calc R
H13C H 0.4204 0.6889 0.1512 0.303 Uiso 1 1 calc R
C14 C 0.3873(11) 0.343(3) 0.063(2) 0.094(8) Uani 1 1 d .
H14A H 0.3623 0.2893 0.1101 0.140 Uiso 1 1 calc R
H14B H 0.4169 0.2706 0.0351 0.140 Uiso 1 1 calc R
H14C H 0.3508 0.3907 -0.0012 0.140 Uiso 1 1 calc R
C15 C 0.5055(13) 0.465(3) 0.148(2) 0.092(8) Uani 1 1 d .
H15 H 0.5323 0.5531 0.1828 0.110 Uiso 1 1 calc R

loop_
_atom_site_aniso_label
_atom_site_aniso_U_11
_atom_site_aniso_U_22
_atom_site_aniso_U_33
_atom_site_aniso_U_23
_atom_site_aniso_U_13
_atom_site_aniso_U_12
Pt1 0.0309(3) 0.0087(3) 0.0238(3) 0.00067(17) 0.01099(18) -0.0007(2)
Cl1 0.0411(18) 0.0108(14) 0.0328(14) -0.0026(11) 0.0146(13) 0.0024(13)
Cl2 0.049(2) 0.0140(15) 0.0399(16) 0.0003(12) 0.0217(15) -0.0066(14)
O1 0.040(6) 0.024(5) 0.047(5) -0.001(4) 0.006(4) -0.003(5)
O2 0.030(5) 0.028(6) 0.058(6) 0.010(5) 0.008(5) 0.002(4)
O3 0.063(9) 0.092(13) 0.127(13) -0.024(10) 0.008(9) 0.014(9)
N1 0.023(5) 0.013(5) 0.020(4) 0.004(4) 0.006(4) 0.008(4)
N2 0.029(5) 0.008(5) 0.031(5) 0.005(4) 0.021(4) 0.008(4)
N3 0.031(6) 0.015(5) 0.021(5) 0.001(4) 0.008(4) 0.005(4)
N4 0.032(9) 0.41(5) 0.26(3) -0.27(3) -0.030(13) 0.034(16)
C1 0.036(7) 0.016(6) 0.024(5) -0.004(5) 0.006(5) 0.003(5)
C2 0.019(6) 0.031(8) 0.037(6) -0.001(5) 0.015(5) 0.003(5)
C3 0.036(4) 0.005(3) 0.025(3) -0.001(2) 0.014(3) -0.001(3)
C4 0.036(4) 0.005(3) 0.025(3) -0.001(2) 0.014(3) -0.001(3)
C5 0.036(4) 0.005(3) 0.025(3) -0.001(2) 0.014(3) -0.001(3)
C6 0.037(7) 0.004(5) 0.026(6) 0.000(4) 0.011(5) -0.003(5)
C7 0.025(6) 0.033(8) 0.013(5) -0.004(5) 0.001(4) -0.009(6)
C8 0.021(6) 0.013(6) 0.017(5) -0.002(4) 0.003(4) 0.005(5)
C9 0.036(7) 0.018(7) 0.034(6) 0.000(5) 0.016(6) 0.006(6)
C10 0.031(7) 0.038(9) 0.031(6) -0.011(6) 0.015(6) -0.013(6)
C11 0.039(7) 0.027(7) 0.028(6) -0.002(5) 0.013(5) -0.009(6)
C12 0.033(7) 0.029(7) 0.020(5) 0.011(5) 0.012(5) 0.008(6)
C13 0.032(9) 0.41(5) 0.26(3) -0.27(3) -0.030(13) 0.034(16)
C14 0.043(11) 0.12(2) 0.102(17) -0.002(15) -0.008(11) 0.022(13)
C15 0.074(15) 0.11(2) 0.097(16) -0.047(15) 0.029(13) 0.011(15)

loop_
_atom_type_symbol
_atom_type_description
_atom_type_scat_dispersion_real
_atom_type_scat_dispersion_imag
_atom_type_scat_source
C C 0.0033 0.0016 'International Tables Vol C Tables 4.2.6.8 and 6.1.1.4'
H H 0.0000 0.0000 'International Tables Vol C Tables 4.2.6.8 and 6.1.1.4'
N N 0.0061 0.0033 'International Tables Vol C Tables 4.2.6.8 and 6.1.1.4'
O O 0.0106 0.0060 'International Tables Vol C Tables 4.2.6.8 and 6.1.1.4'
Cl Cl 0.1484 0.1585 'International Tables Vol C Tables 4.2.6.8 and 6.1.1.4'
Pt Pt -1.7033 8.3905 'International Tables Vol C Tables 4.2.6.8 and 6.1.1.4'

loop_
_geom_angle_atom_site_label_1
_geom_angle_atom_site_label_2
_geom_angle_atom_site_label_3
_geom_angle
N3 Pt1 N1 88.5(4)
N3 Pt1 Cl1 176.5(3)
N1 Pt1 Cl1 90.9(3)
N3 Pt1 Cl2 92.0(3)
N1 Pt1 Cl2 177.7(3)
Cl1 Pt1 Cl2 88.85(12)
C7 O2 H2A 109.5
C1 N1 C5 118.1(11)
C1 N1 Pt1 121.5(8)
C5 N1 Pt1 120.4(8)
C5 N2 C8 120.9(9)
C5 N2 C6 118.4(9)
C8 N2 C6 114.8(9)
C8 N3 C12 116.4(10)
C8 N3 Pt1 121.6(7)
C12 N3 Pt1 121.7(8)
C15 N4 C14 125(3)
C15 N4 C13 121(3)
C14 N4 C13 112.2(19)
C2 C1 N1 122.9(12)
C2 C1 H1 118.6
N1 C1 H1 118.6
C1 C2 C3 120.0(12)
C1 C2 H2 120.0
C3 C2 H2 120.0
C4 C3 C2 117.8(11)
C4 C3 H3 121.1
C2 C3 H3 121.1
C3 C4 C5 121.2(11)
C3 C4 H4 119.4
C5 C4 H4 119.4
N1 C5 C4 120.0(11)
N1 C5 N2 118.0(10)
C4 C5 N2 122.0(11)
N2 C6 C7 114.1(10)
N2 C6 H6A 108.7
C7 C6 H6A 108.7
N2 C6 H6B 108.7
C7 C6 H6B 108.7
H6A C6 H6B 107.6
O1 C7 O2 125.7(12)
O1 C7 C6 120.8(12)
O2 C7 C6 113.4(11)
N3 C8 C9 122.9(10)
N3 C8 N2 116.6(10)
C9 C8 N2 120.4(10)
C10 C9 C8 116.7(12)
C10 C9 H9 121.7
C8 C9 H9 121.7
C11 C10 C9 122.2(13)
C11 C10 H10 118.9
C9 C10 H10 118.9
C12 C11 C10 117.6(12)
C12 C11 H11 121.2
C10 C11 H11 121.2
C11 C12 N3 124.3(12)
C11 C12 H12 117.9
N3 C12 H12 117.9
N4 C13 H13A 109.5
N4 C13 H13B 109.5
H13A C13 H13B 109.5
N4 C13 H13C 109.5
H13A C13 H13C 109.5
H13B C13 H13C 109.5
N4 C14 H14A 109.5
N4 C14 H14B 109.5
H14A C14 H14B 109.5
N4 C14 H14C 109.5
H14A C14 H14C 109.5
H14B C14 H14C 109.5
O3 C15 N4 119(3)
O3 C15 H15 120.5
N4 C15 H15 120.5

loop_
_geom_bond_atom_site_label_1
_geom_bond_atom_site_label_2
_geom_bond_distance
Pt1 N3 2.002(10)
Pt1 N1 2.014(10)
Pt1 Cl1 2.290(3)
Pt1 Cl2 2.300(3)
O1 C7 1.242(16)
O2 C7 1.264(17)
O2 H2A 0.8400
O3 C15 1.26(3)
N1 C1 1.361(16)
N1 C5 1.383(15)
N2 C5 1.396(16)
N2 C8 1.435(14)
N2 C6 1.470(14)
N3 C8 1.371(15)
N3 C12 1.372(15)
N4 C15 1.32(3)
N4 C14 1.43(4)
N4 C13 1.50(5)
C1 C2 1.329(19)
C1 H1 0.9500
C2 C3 1.422(17)
C2 H2 0.9500
C3 C4 1.353(18)
C3 H3 0.9500
C4 C5 1.390(17)
C4 H4 0.9500
C6 C7 1.497(17)
C6 H6A 0.9900
C6 H6B 0.9900
C8 C9 1.402(17)
C9 C10 1.387(17)
C9 H9 0.9500
C10 C11 1.374(19)
C10 H10 0.9500
C11 C12 1.361(19)
C11 H11 0.9500
C12 H12 0.9500
C13 H13A 0.9800
C13 H13B 0.9800
C13 H13C 0.9800
C14 H14A 0.9800
C14 H14B 0.9800
C14 H14C 0.9800
C15 H15 0.9500

loop_
_geom_hbond_atom_site_label_D
_geom_hbond_atom_site_label_H
_geom_hbond_atom_site_label_A
_geom_hbond_distance_DH
_geom_hbond_distance_HA
_geom_hbond_distance_DA
_geom_hbond_angle_DHA
_geom_hbond_site_symmetry_A
C13 H13B Cl2 0.98 2.54 3.45(2) 153.7 .
C10 H10 O2 0.95 2.56 3.484(18) 163.0 4
C9 H9 Cl2 0.95 2.68 3.496(14) 144.5 1_545
C4 H4 Cl1 0.95 2.70 3.597(12) 157.8 1_545
C1 H1 Cl1 0.95 2.77 3.413(12) 125.5 3_565
O2 H2A O3 0.84 1.65 2.480(18) 167.0 2_645

loop_
_geom_torsion_atom_site_label_1
_geom_torsion_atom_site_label_2
_geom_torsion_atom_site_label_3
_geom_torsion_atom_site_label_4
_geom_torsion
N3 Pt1 N1 C1 -144.3(9)
Cl1 Pt1 N1 C1 39.1(8)
Cl2 Pt1 N1 C1 -44(7)
N3 Pt1 N1 C5 35.3(8)
Cl1 Pt1 N1 C5 -141.3(8)
Cl2 Pt1 N1 C5 136(6)
N1 Pt1 N3 C8 -40.9(9)
Cl1 Pt1 N3 C8 38(6)
Cl2 Pt1 N3 C8 141.4(9)
N1 Pt1 N3 C12 146.3(10)
Cl1 Pt1 N3 C12 -135(5)
Cl2 Pt1 N3 C12 -31.4(9)
C5 N1 C1 C2 2.6(16)
Pt1 N1 C1 C2 -177.9(9)
N1 C1 C2 C3 -2.2(18)
C1 C2 C3 C4 0.4(17)
C2 C3 C4 C5 0.8(17)
C1 N1 C5 C4 -1.2(15)
Pt1 N1 C5 C4 179.2(8)
C1 N1 C5 N2 -178.8(10)
Pt1 N1 C5 N2 1.6(13)
C3 C4 C5 N1 -0.4(16)
C3 C4 C5 N2 177.1(10)
C8 N2 C5 N1 -53.8(14)
C6 N2 C5 N1 154.7(10)
C8 N2 C5 C4 128.7(11)
C6 N2 C5 C4 -22.9(15)
C5 N2 C6 C7 -146.5(10)
C8 N2 C6 C7 60.3(13)
N2 C6 C7 O1 11.3(16)
N2 C6 C7 O2 -171.1(10)
C12 N3 C8 C9 0.2(17)
Pt1 N3 C8 C9 -172.9(9)
C12 N3 C8 N2 -177.7(10)
Pt1 N3 C8 N2 9.2(14)
C5 N2 C8 N3 47.7(15)
C6 N2 C8 N3 -159.8(10)
C5 N2 C8 C9 -130.2(12)
C6 N2 C8 C9 22.2(16)
N3 C8 C9 C10 1.6(18)
N2 C8 C9 C10 179.4(11)
C8 C9 C10 C11 -2.8(19)
C9 C10 C11 C12 2.2(19)
C10 C11 C12 N3 0(2)
C8 N3 C12 C11 -0.9(18)
Pt1 N3 C12 C11 172.2(10)
C14 N4 C15 O3 -9(7)
C13 N4 C15 O3 -174(4)
